data_2203139
loop_
_publ_author_name
'Albada, Gerard A.van'
'Mohamadou, Aminou'
'Mutikainen, Ilpo'
'Turpeinen, Urho'
'Reedijk, Jan'

_publ_section_title
;
 Diazidobis(2,2'-biimidazoline)nickel(II)
;
_journal_issue 2
_journal_name_full 'Acta Crystallographica Section E'
_journal_page_first m237
_journal_page_last m238
_journal_paper_doi 10.1107/S1600536804001795
_journal_volume 60
_journal_year 2004
_chemical_formula_iupac '[Ni (N3)2 (C6 H10 N4)2]'
_chemical_formula_moiety 'C12 H20 N14 Ni'
_chemical_formula_sum 'C12 H20 N14 Ni'
_chemical_formula_weight 419.13
_chemical_name_systematic ?
_space_group_IT_number 2
_symmetry_cell_setting triclinic
_symmetry_space_group_name_Hall '-P 1'
_symmetry_space_group_name_H-M 'P -1'
_atom_sites_solution_hydrogens geom
_atom_sites_solution_primary direct
_atom_sites_solution_secondary difmap
_audit_creation_method SHELXL-97
_cell_angle_alpha 97.637(14)
_cell_angle_beta 103.327(8)
_cell_angle_gamma 111.756(15)
_cell_formula_units_Z 1
_cell_length_a 7.2960(6)
_cell_length_b 7.9420(18)
_cell_length_c 8.2080(9)
_cell_measurement_reflns_used 6148
_cell_measurement_temperature 173(2)
_cell_measurement_theta_max 27.50
_cell_measurement_theta_min 3.16
_cell_volume 417.11(13)
_computing_cell_refinement COLLECT
_computing_data_collection 'COLLECT (Nonius, 2002)'
_computing_data_reduction COLLECT
_computing_molecular_graphics 'SHELXTL (Sheldrick, 1997)'
_computing_publication_material SHELXTL
_computing_structure_refinement 'SHELXL97 (Sheldrick, 1997)'
_computing_structure_solution 'SHELXS97 (Sheldrick, 1997)'
_diffrn_ambient_temperature 173(2)
_diffrn_measured_fraction_theta_full 0.997
_diffrn_measured_fraction_theta_max 0.997
_diffrn_measurement_device_type 'Nonius KappaCCD'
_diffrn_measurement_method \w
_diffrn_radiation_monochromator graphite
_diffrn_radiation_source 'fine-focus sealed tube'
_diffrn_radiation_type MoK\a
_diffrn_radiation_wavelength 0.71073
_diffrn_reflns_av_R_equivalents 0.0291
_diffrn_reflns_av_sigmaI/netI 0.0302
_diffrn_reflns_limit_h_max 9
_diffrn_reflns_limit_h_min -9
_diffrn_reflns_limit_k_max 10
_diffrn_reflns_limit_k_min -10
_diffrn_reflns_limit_l_max 10
_diffrn_reflns_limit_l_min -10
_diffrn_reflns_number 6148
_diffrn_reflns_theta_full 27.50
_diffrn_reflns_theta_max 27.50
_diffrn_reflns_theta_min 3.16
_diffrn_standards_decay_% <2
_diffrn_standards_number 200
_exptl_absorpt_coefficient_mu 1.198
_exptl_absorpt_correction_T_max 0.716
_exptl_absorpt_correction_T_min 0.701
_exptl_absorpt_correction_type multi-scan
_exptl_absorpt_process_details '(SADABS; Sheldrick, 1996)'
_exptl_crystal_colour green
_exptl_crystal_density_diffrn 1.669
_exptl_crystal_density_method 'not measured'
_exptl_crystal_description block
_exptl_crystal_F_000 218
_exptl_crystal_size_max 0.30
_exptl_crystal_size_mid 0.30
_exptl_crystal_size_min 0.28
_refine_diff_density_max 0.506
_refine_diff_density_min -0.575
_refine_ls_extinction_method none
_refine_ls_goodness_of_fit_ref 1.041
_refine_ls_hydrogen_treatment constr
_refine_ls_matrix_type full
_refine_ls_number_parameters 120
_refine_ls_number_reflns 1916
_refine_ls_number_restraints 0
_refine_ls_restrained_S_all 1.041
_refine_ls_R_factor_all 0.0281
_refine_ls_R_factor_gt 0.0250
_refine_ls_shift/su_max 0.000
_refine_ls_shift/su_mean 0.000
_refine_ls_structure_factor_coef Fsqd
_refine_ls_weighting_details 'calc w = 1/[\s^2^(Fo^2^)+(0.0311P)^2^+0.2437P] where P = (Fo^2^+2Fc^2^)/3'
_refine_ls_weighting_scheme calc
_refine_ls_wR_factor_gt 0.0659
_refine_ls_wR_factor_ref 0.0672
_reflns_number_gt 1785
_reflns_number_total 1916
_reflns_threshold_expression I>2\s(I)
_cod_data_source_file ac6079.cif
_cod_data_source_block I
_cod_original_cell_volume 417.11(11)
_cod_database_code 2203139
_cod_database_fobs_code 2203139

loop_
_symmetry_equiv_pos_as_xyz
'x, y, z'
'-x, -y, -z'

loop_
_atom_site_label
_atom_site_fract_x
_atom_site_fract_y
_atom_site_fract_z
_atom_site_U_iso_or_equiv
_atom_site_adp_type
_atom_site_calc_flag
_atom_site_refinement_flags
_atom_site_occupancy
_atom_site_type_symbol
Ni1 0.0000 0.0000 0.0000 0.01336(10) Uani d S 1 Ni
N11 -0.4064(2) 0.2593(2) -0.06998(19) 0.0203(3) Uani d . 1 N
H11A -0.5279 0.2405 -0.1385 0.024 Uiso calc R 1 H
C12 -0.3060(2) 0.1474(2) -0.08305(19) 0.0136(3) Uiso d . 1 C
N13 -0.1227(2) 0.20128(18) 0.02327(17) 0.0150(3) Uani d . 1 N
C14 -0.0848(2) 0.3727(2) 0.1480(2) 0.0168(3) Uani d . 1 C
H14A 0.0452 0.4770 0.1524 0.020 Uiso calc R 1 H
H14B -0.0745 0.3508 0.2651 0.020 Uiso calc R 1 H
C15 -0.2753(3) 0.4180(2) 0.0797(2) 0.0178(3) Uani d . 1 C
H15A -0.3471 0.4232 0.1677 0.021 Uiso calc R 1 H
H15B -0.2335 0.5380 0.0448 0.021 Uiso calc R 1 H
N21 -0.5633(2) -0.1022(2) -0.34460(19) 0.0241(3) Uani d . 1 N
H21A -0.6529 -0.0521 -0.3659 0.029 Uiso calc R 1 H
C22 -0.3873(2) -0.0324(2) -0.21275(19) 0.0138(3) Uani d . 1 C
N23 -0.2745(2) -0.12646(18) -0.20090(17) 0.0154(3) Uani d . 1 N
C24 -0.3745(3) -0.2878(2) -0.3520(2) 0.0197(3) Uani d . 1 C
H24A -0.4036 -0.4065 -0.3153 0.024 Uiso calc R 1 H
H24B -0.2851 -0.2787 -0.4277 0.024 Uiso calc R 1 H
C25 -0.5805(3) -0.2772(2) -0.4475(2) 0.0203(3) Uani d . 1 C
H25A -0.5887 -0.2709 -0.5685 0.024 Uiso calc R 1 H
H25B -0.7032 -0.3857 -0.4460 0.024 Uiso calc R 1 H
N1 0.1537(2) 0.1094(2) -0.18638(18) 0.0194(3) Uani d . 1 N
N2 0.0651(2) 0.15830(19) -0.30087(18) 0.0184(3) Uani d . 1 N
N3 -0.0198(3) 0.2073(3) -0.4108(2) 0.0315(4) Uani d . 1 N

loop_
_atom_site_aniso_label
_atom_site_aniso_U_11
_atom_site_aniso_U_22
_atom_site_aniso_U_33
_atom_site_aniso_U_12
_atom_site_aniso_U_13
_atom_site_aniso_U_23
Ni1 0.00989(14) 0.01314(15) 0.01479(15) 0.00540(11) 0.00054(10) -0.00001(10)
N11 0.0137(6) 0.0188(7) 0.0256(7) 0.0088(5) 0.0011(6) -0.0013(6)
N13 0.0128(6) 0.0139(6) 0.0161(6) 0.0055(5) 0.0025(5) -0.0001(5)
C14 0.0155(7) 0.0153(7) 0.0172(7) 0.0049(6) 0.0050(6) 0.0001(6)
C15 0.0181(8) 0.0154(8) 0.0206(8) 0.0075(6) 0.0077(6) 0.0017(6)
N21 0.0182(7) 0.0238(8) 0.0230(7) 0.0112(6) -0.0054(6) -0.0042(6)
C22 0.0114(7) 0.0152(7) 0.0133(7) 0.0039(6) 0.0038(6) 0.0037(6)
N23 0.0134(6) 0.0154(6) 0.0152(6) 0.0060(5) 0.0024(5) 0.0001(5)
C24 0.0169(8) 0.0200(8) 0.0175(7) 0.0066(6) 0.0024(6) -0.0024(6)
C25 0.0195(8) 0.0196(8) 0.0159(8) 0.0067(7) -0.0006(6) -0.0002(6)
N1 0.0130(6) 0.0237(7) 0.0209(7) 0.0079(6) 0.0029(5) 0.0067(6)
N2 0.0146(6) 0.0199(7) 0.0186(7) 0.0070(5) 0.0038(5) 0.0002(5)
N3 0.0324(9) 0.0415(10) 0.0238(8) 0.0225(8) 0.0018(7) 0.0087(7)

loop_
_atom_type_symbol
_atom_type_description
_atom_type_scat_dispersion_real
_atom_type_scat_dispersion_imag
_atom_type_scat_source
Ni Ni 0.3393 1.1124 'International Tables Vol C Tables 4.2.6.8 and 6.1.1.4'
N N 0.0061 0.0033 'International Tables Vol C Tables 4.2.6.8 and 6.1.1.4'
C C 0.0033 0.0016 'International Tables Vol C Tables 4.2.6.8 and 6.1.1.4'
H H 0.0000 0.0000 'International Tables Vol C Tables 4.2.6.8 and 6.1.1.4'

loop_
_geom_angle_atom_site_label_1
_geom_angle_atom_site_label_2
_geom_angle_atom_site_label_3
_geom_angle_site_symmetry_1
_geom_angle_site_symmetry_3
_geom_angle
_geom_angle_publ_flag
N23 Ni1 N23 . 2 180.0 yes
N23 Ni1 N13 . 2 101.22(5) yes
N23 Ni1 N13 2 2 78.78(5) yes
N23 Ni1 N13 . . 78.78(5) ?
N23 Ni1 N13 2 . 101.22(5) ?
N13 Ni1 N13 2 . 180.0 ?
N23 Ni1 N1 . . 87.81(5) yes
N23 Ni1 N1 2 . 92.19(5) yes
N13 Ni1 N1 2 . 85.70(5) yes
N13 Ni1 N1 . . 94.30(5) yes
N23 Ni1 N1 . 2 92.19(5) ?
N23 Ni1 N1 2 2 87.81(5) ?
N13 Ni1 N1 2 2 94.30(5) ?
N13 Ni1 N1 . 2 85.70(5) ?
N1 Ni1 N1 . 2 180.0 ?
C12 N11 C15 . . 107.51(13) ?
C12 N11 H11A . . 126.2 ?
C15 N11 H11A . . 126.2 ?
N13 C12 N11 . . 118.15(14) ?
N13 C12 C22 . . 116.54(14) ?
N11 C12 C22 . . 125.30(14) ?
C12 N13 C14 . . 106.33(13) ?
C12 N13 Ni1 . . 113.15(10) ?
C14 N13 Ni1 . . 138.97(10) ?
N13 C14 C15 . . 105.34(12) ?
N13 C14 H14A . . 110.7 ?
C15 C14 H14A . . 110.7 ?
N13 C14 H14B . . 110.7 ?
C15 C14 H14B . . 110.7 ?
H14A C14 H14B . . 108.8 ?
N11 C15 C14 . . 102.31(12) ?
N11 C15 H15A . . 111.3 ?
C14 C15 H15A . . 111.3 ?
N11 C15 H15B . . 111.3 ?
C14 C15 H15B . . 111.3 ?
H15A C15 H15B . . 109.2 ?
C22 N21 C25 . . 108.12(14) ?
C22 N21 H21A . . 125.9 ?
C25 N21 H21A . . 125.9 ?
N23 C22 N21 . . 117.40(14) ?
N23 C22 C12 . . 117.02(13) ?
N21 C22 C12 . . 125.53(15) ?
C22 N23 C24 . . 107.33(13) ?
C22 N23 Ni1 . . 114.18(10) ?
C24 N23 Ni1 . . 138.06(11) ?
N23 C24 C25 . . 104.72(13) ?
N23 C24 H24A . . 110.8 ?
C25 C24 H24A . . 110.8 ?
N23 C24 H24B . . 110.8 ?
C25 C24 H24B . . 110.8 ?
H24A C24 H24B . . 108.9 ?
N21 C25 C24 . . 102.23(12) ?
N21 C25 H25A . . 111.3 ?
C24 C25 H25A . . 111.3 ?
N21 C25 H25B . . 111.3 ?
C24 C25 H25B . . 111.3 ?
H25A C25 H25B . . 109.2 ?
N2 N1 Ni1 . . 119.52(11) ?
N3 N2 N1 . . 179.37(17) yes

loop_
_geom_bond_atom_site_label_1
_geom_bond_atom_site_label_2
_geom_bond_site_symmetry_2
_geom_bond_distance
_geom_bond_publ_flag
Ni1 N23 . 2.0701(13) yes
Ni1 N23 2 2.0701(13) ?
Ni1 N13 2 2.1099(14) yes
Ni1 N13 . 2.1099(14) ?
Ni1 N1 . 2.1851(14) yes
Ni1 N1 2 2.1851(14) ?
N11 C12 . 1.353(2) ?
N11 C15 . 1.472(2) ?
N11 H11A . 0.8800 ?
C12 N13 . 1.293(2) ?
C12 C22 . 1.484(2) ?
N13 C14 . 1.4828(19) ?
C14 C15 . 1.562(2) ?
C14 H14A . 0.9900 ?
C14 H14B . 0.9900 ?
C15 H15A . 0.9900 ?
C15 H15B . 0.9900 ?
N21 C22 . 1.341(2) ?
N21 C25 . 1.473(2) ?
N21 H21A . 0.8800 ?
C22 N23 . 1.297(2) ?
N23 C24 . 1.4767(19) ?
C24 C25 . 1.565(2) ?
C24 H24A . 0.9900 ?
C24 H24B . 0.9900 ?
C25 H25A . 0.9900 ?
C25 H25B . 0.9900 ?
N1 N2 . 1.206(2) ?
N2 N3 . 1.168(2) ?
